data_7159448
loop_
_publ_author_name
'Yang, Dezhi'
'Zhu, Meng'
'Wang, Taimin'
'He, Yixuan'
'Xie, Lang'
'Zhang, Jiayong'
'Cheng, Bin'

_publ_section_title
;
 Catalyst-free inverse-electron-demand aza-Diels-Alder reaction of
 4,4-dicyano-2-methylenebut-3-enoates and 1,3,5-triazinanes: access to
 polysubstituted tetrahydropyridines.
;
_journal_issue 26
_journal_name_full 'Organic &amp; biomolecular chemistry'
_journal_page_first 5413
_journal_page_last 5418
_journal_paper_doi 10.1039/d3ob00511a
_journal_volume 21
_journal_year 2023
_chemical_formula_moiety 'C22 H19 N3 O3'
_chemical_formula_sum 'C22 H19 N3 O3'
_chemical_formula_weight 373.40
_space_group_crystal_system triclinic
_space_group_IT_number 2
_space_group_name_Hall '-P 1'
_space_group_name_H-M_alt 'P -1'
_atom_sites_solution_hydrogens geom
_atom_sites_solution_primary dual
_audit_creation_date 2023-03-28
_audit_creation_method
;
Olex2 1.5
(compiled 2023.03.06 svn.rbb2c1857 for OlexSys, GUI svn.r6748)
;
_audit_update_record
;
2023-03-28 deposited with the CCDC.	2023-06-19 downloaded from the CCDC.
;
_cell_angle_alpha 94.9180(10)
_cell_angle_beta 108.5270(10)
_cell_angle_gamma 90.4850(10)
_cell_formula_units_Z 2
_cell_length_a 8.5755(4)
_cell_length_b 9.8662(5)
_cell_length_c 11.7817(6)
_cell_measurement_reflns_used 9844
_cell_measurement_temperature 100.0(2)
_cell_measurement_theta_max 57.08
_cell_measurement_theta_min 3.46
_cell_volume 941.01(8)
_computing_cell_refinement 'SAINT V8.40B (?, 2016)'
_computing_data_collection 'Apex3 (Bruker 2018)'
_computing_data_reduction 'SAINT V8.40B (?, 2016)'
_computing_molecular_graphics 'Olex2 1.5 (Dolomanov et al., 2009)'
_computing_publication_material 'Olex2 1.5 (Dolomanov et al., 2009)'
_computing_structure_refinement 'SHELXL 2019/2 (Sheldrick, 2015)'
_computing_structure_solution 'ShelXT 2014'
_diffrn_ambient_temperature 100.0(2)
_diffrn_detector 'Bruker PHOTON III area detector'
_diffrn_detector_area_resol_mean 7.9
_diffrn_detector_type 'CMOS area detector'
_diffrn_measured_fraction_theta_full 0.992
_diffrn_measured_fraction_theta_max 0.992
_diffrn_measurement_device 'three-circle diffractometer'
_diffrn_measurement_device_type 'Bruker D8 VENTURE'
_diffrn_measurement_method '\w and \f scans'
_diffrn_radiation_monochromator 'mirror optics'
_diffrn_radiation_probe x-ray
_diffrn_radiation_type GaK\a
_diffrn_radiation_wavelength 1.34138
_diffrn_reflns_av_R_equivalents 0.0756
_diffrn_reflns_av_unetI/netI 0.0726
_diffrn_reflns_Laue_measured_fraction_full 0.992
_diffrn_reflns_Laue_measured_fraction_max 0.992
_diffrn_reflns_limit_h_max 10
_diffrn_reflns_limit_h_min -10
_diffrn_reflns_limit_k_max 12
_diffrn_reflns_limit_k_min -12
_diffrn_reflns_limit_l_max 14
_diffrn_reflns_limit_l_min -14
_diffrn_reflns_number 21965
_diffrn_reflns_point_group_measured_fraction_full 0.992
_diffrn_reflns_point_group_measured_fraction_max 0.992
_diffrn_reflns_theta_full 53.594
_diffrn_reflns_theta_max 57.099
_diffrn_reflns_theta_min 3.457
_diffrn_source 'microfocus Metaljet'
_diffrn_source_current 3.57
_diffrn_source_power 0.2494002
_diffrn_source_type 'Incoatec Metaljet'
_diffrn_source_voltage 69.86
_diffrn_standards_number 0
_exptl_absorpt_coefficient_mu 0.463
_exptl_absorpt_correction_T_max 0.7512
_exptl_absorpt_correction_T_min 0.6785
_exptl_absorpt_correction_type multi-scan
_exptl_absorpt_process_details
;
SADABS-2016/2 (Bruker,2016/2) was used for absorption correction.
wR2(int) was 0.0655 before and 0.0517 after correction.
The Ratio of minimum to maximum transmission is 0.9032.
The \l/2 correction factor is Not present.
;
_exptl_crystal_colour colourless
_exptl_crystal_colour_primary colourless
_exptl_crystal_density_diffrn 1.318
_exptl_crystal_description block
_exptl_crystal_F_000 392
_exptl_crystal_size_max 0.22
_exptl_crystal_size_mid 0.18
_exptl_crystal_size_min 0.16
_refine_diff_density_max 0.383
_refine_diff_density_min -0.214
_refine_diff_density_rms 0.053
_refine_ls_extinction_coef 0.0069(10)
_refine_ls_extinction_expression Fc^*^=kFc[1+0.001xFc^2^\l^3^/sin(2\q)]^-1/4^
_refine_ls_extinction_method 'SHELXL-2019/2 (Sheldrick 2019)'
_refine_ls_goodness_of_fit_ref 1.097
_refine_ls_hydrogen_treatment constr
_refine_ls_matrix_type full
_refine_ls_number_parameters 256
_refine_ls_number_reflns 3838
_refine_ls_number_restraints 0
_refine_ls_restrained_S_all 1.097
_refine_ls_R_factor_all 0.0727
_refine_ls_R_factor_gt 0.0337
_refine_ls_shift/su_max 0.001
_refine_ls_shift/su_mean 0.000
_refine_ls_structure_factor_coef Fsqd
_refine_ls_weighting_details 'w=1/[\s^2^(Fo^2^)+(0.0536P)^2^+0.1852P] where P=(Fo^2^+2Fc^2^)/3'
_refine_ls_weighting_scheme calc
_refine_ls_wR_factor_gt 0.0987
_refine_ls_wR_factor_ref 0.1024
_reflns_Friedel_coverage 0.000
_reflns_number_gt 3257
_reflns_number_total 3838
_reflns_threshold_expression 'I > 2\s(I)'
_cod_data_source_file d3ob00511a2.cif
_cod_data_source_block cxy5207_0m
_cod_database_code 7159448
_shelx_shelxl_version_number 2019/2
_shelx_space_group_comment
;
The symmetry employed for this shelxl refinement is uniquely defined
by the following loop, which should always be used as a source of
symmetry information in preference to the above space-group names.
They are only intended as comments.
;
_olex2_refinement_description
;
1. Fixed Uiso
 At 1.2 times of:
  All C(H) groups, All C(H,H) groups
 At 1.5 times of:
  All C(H,H,H) groups
2.a Secondary CH2 refined with riding coordinates:
 C8(H8A,H8B), C18(H18A,H18B)
2.b Aromatic/amide H refined with riding coordinates:
 C3(H3), C4(H4), C10(H10), C11(H11), C12(H12), C13(H13), C14(H14), C16(H16),
 C17(H17)
2.c Idealised Me refined as rotating group:
 C1(H1A,H1B,H1C), C21(H21A,H21B,H21C)
;
_olex2_submission_special_instructions 'No special instructions were received'

loop_
_space_group_symop_operation_xyz
'x, y, z'
'-x, -y, -z'

loop_
_atom_site_label
_atom_site_type_symbol
_atom_site_fract_x
_atom_site_fract_y
_atom_site_fract_z
_atom_site_U_iso_or_equiv
_atom_site_adp_type
_atom_site_occupancy
_atom_site_site_symmetry_order
_atom_site_calc_flag
_atom_site_refinement_flags_posn
_atom_site_refinement_flags_adp
_atom_site_refinement_flags_occupancy
_atom_site_disorder_assembly
_atom_site_disorder_group
O1 O 0.14275(10) 0.27581(8) 0.00041(8) 0.0235(2) Uani 1 1 d . . . . .
O2 O 0.41036(10) 0.83037(8) 0.13786(7) 0.0243(2) Uani 1 1 d . . . . .
O3 O 0.43568(10) 0.99455(8) 0.28797(7) 0.0215(2) Uani 1 1 d . . . . .
N1 N 0.82869(11) 0.81625(9) 0.51906(8) 0.0160(2) Uani 1 1 d . . . . .
N2 N 0.62317(12) 0.35281(10) 0.45966(9) 0.0222(2) Uani 1 1 d . . . . .
N3 N 0.97227(12) 0.55930(10) 0.34520(9) 0.0230(2) Uani 1 1 d . . . . .
C1 C -0.01524(14) 0.24823(12) 0.01173(12) 0.0250(3) Uani 1 1 d . . . . .
H1A H -0.083487 0.327480 -0.008043 0.037 Uiso 1 1 calc R U . . .
H1B H -0.002154 0.229288 0.094494 0.037 Uiso 1 1 calc R U . . .
H1C H -0.068432 0.169020 -0.043498 0.037 Uiso 1 1 calc R U . . .
C2 C 0.24105(13) 0.37553(11) 0.07852(10) 0.0175(2) Uani 1 1 d . . . . .
C3 C 0.40316(13) 0.38478(11) 0.07653(10) 0.0187(2) Uani 1 1 d . . . . .
H3 H 0.436940 0.326114 0.021172 0.022 Uiso 1 1 calc R U . . .
C4 C 0.51390(13) 0.47932(11) 0.15518(10) 0.0181(2) Uani 1 1 d . . . . .
H4 H 0.624447 0.483760 0.154818 0.022 Uiso 1 1 calc R U . . .
C5 C 0.46510(13) 0.56880(10) 0.23555(10) 0.0155(2) Uani 1 1 d . . . . .
C6 C 0.58495(12) 0.66322(11) 0.32776(10) 0.0153(2) Uani 1 1 d . . . . .
C7 C 0.71996(12) 0.59433(10) 0.42410(10) 0.0149(2) Uani 1 1 d . . . . .
C8 C 0.77259(12) 0.68629(10) 0.54352(10) 0.0157(2) Uani 1 1 d . . . . .
H8A H 0.678439 0.698510 0.574432 0.019 Uiso 1 1 calc R U . . .
H8B H 0.862289 0.644800 0.604509 0.019 Uiso 1 1 calc R U . . .
C9 C 0.94876(13) 0.89145(11) 0.61563(10) 0.0165(2) Uani 1 1 d . . . . .
C10 C 0.93669(13) 1.03064(11) 0.64470(10) 0.0191(2) Uani 1 1 d . . . . .
H10 H 0.846649 1.078335 0.597813 0.023 Uiso 1 1 calc R U . . .
C11 C 1.05637(14) 1.09934(12) 0.74219(11) 0.0224(3) Uani 1 1 d . . . . .
H11 H 1.046773 1.193770 0.761264 0.027 Uiso 1 1 calc R U . . .
C12 C 1.18955(15) 1.03227(13) 0.81205(11) 0.0237(3) Uani 1 1 d . . . . .
H12 H 1.268580 1.079289 0.880069 0.028 Uiso 1 1 calc R U . . .
C13 C 0.30302(13) 0.55946(11) 0.23519(10) 0.0172(2) Uani 1 1 d . . . . .
H13 H 0.268223 0.619941 0.288813 0.021 Uiso 1 1 calc R U . . .
C14 C 0.19065(13) 0.46312(11) 0.15770(10) 0.0182(2) Uani 1 1 d . . . . .
H14 H 0.080619 0.457415 0.159039 0.022 Uiso 1 1 calc R U . . .
C15 C 0.66263(12) 0.45833(11) 0.44287(10) 0.0168(2) Uani 1 1 d . . . . .
C16 C 1.20530(14) 0.89520(12) 0.78080(11) 0.0232(3) Uani 1 1 d . . . . .
H16 H 1.297321 0.848728 0.826656 0.028 Uiso 1 1 calc R U . . .
C17 C 1.08783(13) 0.82572(12) 0.68325(11) 0.0203(2) Uani 1 1 d . . . . .
H17 H 1.101519 0.732578 0.661885 0.024 Uiso 1 1 calc R U . . .
C18 C 0.69405(13) 0.89027(11) 0.44409(10) 0.0166(2) Uani 1 1 d . . . . .
H18A H 0.739834 0.966199 0.413225 0.020 Uiso 1 1 calc R U . . .
H18B H 0.628379 0.929700 0.493475 0.020 Uiso 1 1 calc R U . . .
C19 C 0.58342(12) 0.79910(11) 0.33943(10) 0.0156(2) Uani 1 1 d . . . . .
C20 C 0.46568(12) 0.87194(11) 0.24229(10) 0.0174(2) Uani 1 1 d . . . . .
C21 C 0.33656(15) 1.08021(12) 0.20089(12) 0.0261(3) Uani 1 1 d . . . . .
H21A H 0.222300 1.044712 0.172013 0.039 Uiso 1 1 calc R U . . .
H21B H 0.379204 1.080692 0.132980 0.039 Uiso 1 1 calc R U . . .
H21C H 0.341082 1.173208 0.238724 0.039 Uiso 1 1 calc R U . . .
C22 C 0.86334(13) 0.57465(10) 0.38073(10) 0.0169(2) Uani 1 1 d . . . . .

loop_
_atom_site_aniso_label
_atom_site_aniso_U_11
_atom_site_aniso_U_22
_atom_site_aniso_U_33
_atom_site_aniso_U_23
_atom_site_aniso_U_13
_atom_site_aniso_U_12
O1 0.0231(4) 0.0229(4) 0.0216(4) -0.0053(3) 0.0051(3) -0.0078(3)
O2 0.0253(4) 0.0215(4) 0.0204(4) 0.0019(3) -0.0007(3) 0.0013(3)
O3 0.0244(4) 0.0178(4) 0.0214(4) 0.0044(3) 0.0054(3) 0.0072(3)
N1 0.0149(4) 0.0136(4) 0.0172(5) 0.0004(4) 0.0022(4) -0.0014(3)
N2 0.0213(5) 0.0195(5) 0.0255(5) 0.0031(4) 0.0071(4) -0.0003(4)
N3 0.0202(5) 0.0222(5) 0.0284(5) 0.0049(4) 0.0098(4) 0.0040(4)
C1 0.0195(5) 0.0242(6) 0.0271(6) 0.0000(5) 0.0023(5) -0.0067(5)
C2 0.0201(5) 0.0155(5) 0.0140(5) 0.0016(4) 0.0016(4) -0.0026(4)
C3 0.0225(5) 0.0176(5) 0.0169(5) -0.0007(4) 0.0080(4) 0.0004(4)
C4 0.0171(5) 0.0184(5) 0.0196(5) 0.0019(4) 0.0070(4) 0.0005(4)
C5 0.0160(5) 0.0142(5) 0.0154(5) 0.0022(4) 0.0034(4) 0.0004(4)
C6 0.0135(4) 0.0181(5) 0.0149(5) 0.0017(4) 0.0052(4) 0.0006(4)
C7 0.0131(5) 0.0141(5) 0.0174(5) 0.0013(4) 0.0047(4) -0.0004(4)
C8 0.0156(5) 0.0146(5) 0.0163(5) 0.0014(4) 0.0043(4) -0.0010(4)
C9 0.0159(5) 0.0184(5) 0.0158(5) 0.0000(4) 0.0064(4) -0.0032(4)
C10 0.0200(5) 0.0182(5) 0.0194(6) 0.0001(4) 0.0075(4) -0.0020(4)
C11 0.0268(6) 0.0199(5) 0.0215(6) -0.0025(5) 0.0106(5) -0.0055(5)
C12 0.0234(6) 0.0280(6) 0.0173(6) -0.0029(5) 0.0044(5) -0.0105(5)
C13 0.0170(5) 0.0175(5) 0.0168(5) 0.0011(4) 0.0050(4) 0.0018(4)
C14 0.0149(5) 0.0208(5) 0.0182(5) 0.0029(4) 0.0042(4) -0.0002(4)
C15 0.0145(5) 0.0186(5) 0.0162(5) 0.0003(4) 0.0039(4) 0.0017(4)
C16 0.0181(5) 0.0271(6) 0.0217(6) 0.0035(5) 0.0022(4) -0.0040(5)
C17 0.0177(5) 0.0192(5) 0.0227(6) 0.0014(5) 0.0047(4) -0.0012(4)
C18 0.0167(5) 0.0140(5) 0.0178(5) 0.0007(4) 0.0040(4) 0.0010(4)
C19 0.0133(5) 0.0176(5) 0.0162(5) 0.0014(4) 0.0051(4) 0.0003(4)
C20 0.0146(5) 0.0167(5) 0.0205(6) 0.0027(4) 0.0047(4) -0.0009(4)
C21 0.0278(6) 0.0219(6) 0.0289(7) 0.0106(5) 0.0070(5) 0.0092(5)
C22 0.0164(5) 0.0141(5) 0.0188(5) 0.0026(4) 0.0032(4) 0.0010(4)

loop_
_atom_type_symbol
_atom_type_description
_atom_type_scat_dispersion_real
_atom_type_scat_dispersion_imag
_atom_type_scat_source
C C 0.0137 0.0067 'International Tables Vol C Tables 4.2.6.8 and 6.1.1.4'
H H 0.0000 0.0000 'International Tables Vol C Tables 4.2.6.8 and 6.1.1.4'
N N 0.0241 0.0134 'International Tables Vol C Tables 4.2.6.8 and 6.1.1.4'
O O 0.0389 0.0241 'International Tables Vol C Tables 4.2.6.8 and 6.1.1.4'

loop_
_geom_angle_atom_site_label_1
_geom_angle_atom_site_label_2
_geom_angle_atom_site_label_3
_geom_angle
_geom_angle_site_symmetry_1
_geom_angle_site_symmetry_3
_geom_angle_publ_flag
C2 O1 C1 117.59(9) . . ?
C20 O3 C21 115.24(9) . . ?
C8 N1 C18 111.96(8) . . ?
C9 N1 C8 116.60(8) . . ?
C9 N1 C18 117.74(9) . . ?
O1 C1 H1A 109.5 . . ?
O1 C1 H1B 109.5 . . ?
O1 C1 H1C 109.5 . . ?
H1A C1 H1B 109.5 . . ?
H1A C1 H1C 109.5 . . ?
H1B C1 H1C 109.5 . . ?
O1 C2 C3 115.49(10) . . ?
O1 C2 C14 124.42(10) . . ?
C14 C2 C3 120.08(10) . . ?
C2 C3 H3 120.0 . . ?
C4 C3 C2 119.91(10) . . ?
C4 C3 H3 120.0 . . ?
C3 C4 H4 119.6 . . ?
C3 C4 C5 120.78(10) . . ?
C5 C4 H4 119.6 . . ?
C4 C5 C6 121.70(10) . . ?
C13 C5 C4 118.54(10) . . ?
C13 C5 C6 119.50(10) . . ?
C5 C6 C7 115.46(9) . . ?
C19 C6 C5 127.09(9) . . ?
C19 C6 C7 117.36(9) . . ?
C8 C7 C6 109.81(8) . . ?
C15 C7 C6 111.53(9) . . ?
C15 C7 C8 110.12(9) . . ?
C22 C7 C6 108.22(8) . . ?
C22 C7 C8 109.48(9) . . ?
C22 C7 C15 107.61(8) . . ?
N1 C8 C7 107.20(9) . . ?
N1 C8 H8A 110.3 . . ?
N1 C8 H8B 110.3 . . ?
C7 C8 H8A 110.3 . . ?
C7 C8 H8B 110.3 . . ?
H8A C8 H8B 108.5 . . ?
C10 C9 N1 122.37(9) . . ?
C10 C9 C17 118.35(10) . . ?
C17 C9 N1 119.26(10) . . ?
C9 C10 H10 119.9 . . ?
C11 C10 C9 120.13(10) . . ?
C11 C10 H10 119.9 . . ?
C10 C11 H11 119.4 . . ?
C12 C11 C10 121.16(11) . . ?
C12 C11 H11 119.4 . . ?
C11 C12 H12 120.6 . . ?
C11 C12 C16 118.90(11) . . ?
C16 C12 H12 120.6 . . ?
C5 C13 H13 119.4 . . ?
C5 C13 C14 121.29(10) . . ?
C14 C13 H13 119.4 . . ?
C2 C14 C13 119.37(10) . . ?
C2 C14 H14 120.3 . . ?
C13 C14 H14 120.3 . . ?
N2 C15 C7 177.89(11) . . ?
C12 C16 H16 119.7 . . ?
C17 C16 C12 120.56(10) . . ?
C17 C16 H16 119.7 . . ?
C9 C17 H17 119.6 . . ?
C16 C17 C9 120.78(11) . . ?
C16 C17 H17 119.6 . . ?
N1 C18 H18A 109.3 . . ?
N1 C18 H18B 109.3 . . ?
N1 C18 C19 111.74(9) . . ?
H18A C18 H18B 107.9 . . ?
C19 C18 H18A 109.3 . . ?
C19 C18 H18B 109.3 . . ?
C6 C19 C18 125.20(9) . . ?
C6 C19 C20 119.60(10) . . ?
C20 C19 C18 115.20(9) . . ?
O2 C20 O3 124.12(9) . . ?
O2 C20 C19 125.86(10) . . ?
O3 C20 C19 109.97(9) . . ?
O3 C21 H21A 109.5 . . ?
O3 C21 H21B 109.5 . . ?
O3 C21 H21C 109.5 . . ?
H21A C21 H21B 109.5 . . ?
H21A C21 H21C 109.5 . . ?
H21B C21 H21C 109.5 . . ?
N3 C22 C7 178.80(11) . . ?

loop_
_geom_bond_atom_site_label_1
_geom_bond_atom_site_label_2
_geom_bond_distance
_geom_bond_site_symmetry_2
_geom_bond_publ_flag
O1 C1 1.4290(14) . ?
O1 C2 1.3650(13) . ?
O2 C20 1.2026(14) . ?
O3 C20 1.3419(13) . ?
O3 C21 1.4478(12) . ?
N1 C8 1.4490(14) . ?
N1 C9 1.4152(14) . ?
N1 C18 1.4571(12) . ?
N2 C15 1.1443(15) . ?
N3 C22 1.1450(15) . ?
C1 H1A 0.9800 . ?
C1 H1B 0.9800 . ?
C1 H1C 0.9800 . ?
C2 C3 1.4001(15) . ?
C2 C14 1.3886(16) . ?
C3 H3 0.9500 . ?
C3 C4 1.3814(16) . ?
C4 H4 0.9500 . ?
C4 C5 1.4021(16) . ?
C5 C6 1.4850(15) . ?
C5 C13 1.3908(15) . ?
C6 C7 1.5496(13) . ?
C6 C19 1.3365(15) . ?
C7 C8 1.5418(15) . ?
C7 C15 1.4831(15) . ?
C7 C22 1.4822(15) . ?
C8 H8A 0.9900 . ?
C8 H8B 0.9900 . ?
C9 C10 1.3993(15) . ?
C9 C17 1.4056(14) . ?
C10 H10 0.9500 . ?
C10 C11 1.3920(16) . ?
C11 H11 0.9500 . ?
C11 C12 1.3887(17) . ?
C12 H12 0.9500 . ?
C12 C16 1.3899(17) . ?
C13 H13 0.9500 . ?
C13 C14 1.3936(16) . ?
C14 H14 0.9500 . ?
C16 H16 0.9500 . ?
C16 C17 1.3868(16) . ?
C17 H17 0.9500 . ?
C18 H18A 0.9900 . ?
C18 H18B 0.9900 . ?
C18 C19 1.5105(15) . ?
C19 C20 1.5049(13) . ?
C21 H21A 0.9800 . ?
C21 H21B 0.9800 . ?
C21 H21C 0.9800 . ?

loop_
_geom_torsion_atom_site_label_1
_geom_torsion_atom_site_label_2
_geom_torsion_atom_site_label_3
_geom_torsion_atom_site_label_4
_geom_torsion
_geom_torsion_site_symmetry_1
_geom_torsion_site_symmetry_2
_geom_torsion_site_symmetry_3
_geom_torsion_site_symmetry_4
_geom_torsion_publ_flag
O1 C2 C3 C4 -177.75(9) . . . . ?
O1 C2 C14 C13 178.70(9) . . . . ?
N1 C9 C10 C11 178.64(11) . . . . ?
N1 C9 C17 C16 -177.96(10) . . . . ?
N1 C18 C19 C6 12.83(16) . . . . ?
N1 C18 C19 C20 -166.45(9) . . . . ?
C1 O1 C2 C3 170.53(9) . . . . ?
C1 O1 C2 C14 -8.50(15) . . . . ?
C2 C3 C4 C5 -1.49(16) . . . . ?
C3 C2 C14 C13 -0.29(15) . . . . ?
C3 C4 C5 C6 174.77(9) . . . . ?
C3 C4 C5 C13 0.61(15) . . . . ?
C4 C5 C6 C7 -63.69(13) . . . . ?
C4 C5 C6 C19 119.86(13) . . . . ?
C4 C5 C13 C14 0.44(15) . . . . ?
C5 C6 C7 C8 -149.78(9) . . . . ?
C5 C6 C7 C15 -27.42(13) . . . . ?
C5 C6 C7 C22 90.76(11) . . . . ?
C5 C6 C19 C18 171.28(10) . . . . ?
C5 C6 C19 C20 -9.48(17) . . . . ?
C5 C13 C14 C2 -0.60(15) . . . . ?
C6 C5 C13 C14 -173.85(9) . . . . ?
C6 C7 C8 N1 -57.46(10) . . . . ?
C6 C19 C20 O2 -26.86(17) . . . . ?
C6 C19 C20 O3 155.81(10) . . . . ?
C7 C6 C19 C18 -5.11(16) . . . . ?
C7 C6 C19 C20 174.13(9) . . . . ?
C8 N1 C9 C10 -133.61(11) . . . . ?
C8 N1 C9 C17 48.16(14) . . . . ?
C8 N1 C18 C19 -45.20(12) . . . . ?
C9 N1 C8 C7 -151.47(9) . . . . ?
C9 N1 C18 C19 175.56(9) . . . . ?
C9 C10 C11 C12 0.19(18) . . . . ?
C10 C9 C17 C16 3.74(17) . . . . ?
C10 C11 C12 C16 2.19(19) . . . . ?
C11 C12 C16 C17 -1.58(19) . . . . ?
C12 C16 C17 C9 -1.41(18) . . . . ?
C13 C5 C6 C7 110.42(11) . . . . ?
C13 C5 C6 C19 -66.04(15) . . . . ?
C14 C2 C3 C4 1.33(15) . . . . ?
C15 C7 C8 N1 179.35(8) . . . . ?
C17 C9 C10 C11 -3.12(17) . . . . ?
C18 N1 C8 C7 68.79(11) . . . . ?
C18 N1 C9 C10 3.76(16) . . . . ?
C18 N1 C9 C17 -174.46(10) . . . . ?
C18 C19 C20 O2 152.46(11) . . . . ?
C18 C19 C20 O3 -24.88(13) . . . . ?
C19 C6 C7 C8 27.03(13) . . . . ?
C19 C6 C7 C15 149.39(10) . . . . ?
C19 C6 C7 C22 -92.42(12) . . . . ?
C21 O3 C20 O2 -3.18(16) . . . . ?
C21 O3 C20 C19 174.21(9) . . . . ?
C22 C7 C8 N1 61.23(10) . . . . ?
